data_7242443
loop_
_publ_author_name
'Hasuo, Naohiro'
'Takahashi, Kiyonori'
'Hisaki, Ichiro'
'Kokado, Kenta'
'Nakamura, Takayoshi'

_publ_section_title
;
 Molecular motion of halogenated ethylammonium/[18]crown-6 supramolecular
 ions in nickel dithiolate magnetic crystals
;
_journal_issue 14
_journal_name_full CrystEngComm
_journal_page_first 2756
_journal_page_last 2763
_journal_paper_doi 10.1039/D1CE00253H
_journal_volume 23
_journal_year 2021
_chemical_formula_moiety 'C6 Ni S10, C2 H7 Br1 N, C12 H24 O6'
_chemical_formula_sum 'C20 H31 Br N Ni O6 S10'
_chemical_formula_weight 840.68
_space_group_crystal_system triclinic
_space_group_IT_number 2
_space_group_name_Hall '-P 1'
_space_group_name_H-M_alt 'P -1'
_atom_sites_solution_hydrogens geom
_atom_sites_solution_primary dual
_audit_creation_date 2020-11-10
_audit_creation_method
;
Olex2 1.3-ac4
(compiled 2019.10.09 svn.r3662 for Rigaku Oxford Diffraction, GUI svn.r5959)
;
_audit_update_record
;
2020-12-31 deposited with the CCDC.	2021-03-18 downloaded from the CCDC.
;
_cell_angle_alpha 64.349(3)
_cell_angle_beta 79.574(2)
_cell_angle_gamma 78.920(2)
_cell_formula_units_Z 2
_cell_length_a 11.0374(3)
_cell_length_b 12.0627(3)
_cell_length_c 13.7656(4)
_cell_measurement_reflns_used 18473
_cell_measurement_temperature 173
_cell_measurement_theta_max 31.2720
_cell_measurement_theta_min 1.9230
_cell_volume 1611.41(9)
_computing_cell_refinement 'CrysAlisPro 1.171.41.63a (Rigaku OD, 2020)'
_computing_data_collection 'CrysAlisPro 1.171.41.63a (Rigaku OD, 2020)'
_computing_data_reduction 'CrysAlisPro 1.171.41.63a (Rigaku OD, 2020)'
_computing_molecular_graphics 'Olex2 1.3-ac4 (Dolomanov et al., 2009)'
_computing_publication_material 'Olex2 1.3-ac4 (Dolomanov et al., 2009)'
_computing_structure_refinement 'ShelXL 2018/3 (Sheldrick, 2015)'
_computing_structure_solution 'ShelXT n/a (Sheldrick, 2015)'
_diffrn_ambient_temperature 173
_diffrn_detector 'Hybrid Pixel Array Detector'
_diffrn_detector_area_resol_mean 10.0000
_diffrn_detector_type HyPix
_diffrn_measured_fraction_theta_full 1.000
_diffrn_measured_fraction_theta_max 0.832
_diffrn_measurement_details
;
List of Runs (angles in degrees, time in seconds):

  # Type    Start    End  Width  t~exp~   \w     \q     \k     \f   Frames
#--------------------------------------------------------------------------
  1  \w    -59.00  19.00   0.50    1.13    --    5.34 -33.00  42.65  156
  2  \w    -52.00  19.00   0.50    1.13    --    5.34 -25.00 151.04  142
  3  \w    -59.00  19.00   0.50    1.13    --    5.34 -25.00  85.83  156
  4  \w    -67.00  18.00   0.50    1.13    --    5.34 -19.00 -30.00  170
  5  \w    -67.00  19.00   0.50    1.13    --    5.34 -28.00 -79.37  172
  6  \w    -69.00  19.00   0.50    1.13    --    5.34 -24.00-160.80  176
  7  \w    -16.00  29.00   0.50    1.13    --   -4.79 -99.00  90.00   90
  8  \w    -16.00  28.00   0.50    1.13    --   -4.79 -99.00 150.00   88
  9  \w    -18.00  29.00   0.50    1.13    --   -4.79 -99.00  30.00   94
 10  \w    -15.00  26.00   0.50    1.13    --   -4.79 -99.00 -90.00   82
 11  \w    -13.00  28.00   0.50    1.13    --   -4.79 -99.00-150.00   82
;
_diffrn_measurement_device 'AFC12 (Right): Kappa 3 circle'
_diffrn_measurement_device_type 'XtaLAB Synergy R, HyPix'
_diffrn_measurement_method '\w scans'
_diffrn_measurement_specimen_support 'Mitegen 50um'
_diffrn_orient_matrix_type 'CrysAlisPro convention (1999,Acta A55,543-557)'
_diffrn_orient_matrix_UB_11 0.0300819000
_diffrn_orient_matrix_UB_12 0.0042747000
_diffrn_orient_matrix_UB_13 0.0394045000
_diffrn_orient_matrix_UB_21 -0.0299884000
_diffrn_orient_matrix_UB_22 -0.0495162000
_diffrn_orient_matrix_UB_23 0.0412541000
_diffrn_orient_matrix_UB_31 0.0503681000
_diffrn_orient_matrix_UB_32 -0.0430826000
_diffrn_orient_matrix_UB_33 -0.0072863000
_diffrn_radiation_collimation 0.3
_diffrn_radiation_monochromator mirror
_diffrn_radiation_probe x-ray
_diffrn_radiation_type 'Mo K\a'
_diffrn_radiation_wavelength 0.71073
_diffrn_reflns_av_R_equivalents 0.0571
_diffrn_reflns_av_unetI/netI 0.0502
_diffrn_reflns_Laue_measured_fraction_full 1.000
_diffrn_reflns_Laue_measured_fraction_max 0.832
_diffrn_reflns_limit_h_max 16
_diffrn_reflns_limit_h_min -15
_diffrn_reflns_limit_k_max 17
_diffrn_reflns_limit_k_min -17
_diffrn_reflns_limit_l_max 19
_diffrn_reflns_limit_l_min -18
_diffrn_reflns_number 40700
_diffrn_reflns_point_group_measured_fraction_full 1.000
_diffrn_reflns_point_group_measured_fraction_max 0.832
_diffrn_reflns_theta_full 25.242
_diffrn_reflns_theta_max 31.031
_diffrn_reflns_theta_min 1.888
_diffrn_source 'micro-focus sealed X-ray tube'
_diffrn_source_current 24.0
_diffrn_source_power 1.2
_diffrn_source_target Mo
_diffrn_source_type 'Mova (Mo) X-ray Source'
_diffrn_source_voltage 50.0
_exptl_absorpt_coefficient_mu 2.526
_exptl_absorpt_correction_T_max 1.00000
_exptl_absorpt_correction_T_min 0.62682
_exptl_absorpt_correction_type multi-scan
_exptl_absorpt_process_details
;
CrysAlisPro 1.171.41.63a (Rigaku Oxford Diffraction, 2020)
Empirical absorption correction using spherical harmonics,
 implemented in SCALE3 ABSPACK scaling algorithm.
;
_exptl_crystal_colour black
_exptl_crystal_colour_primary black
_exptl_crystal_density_diffrn 1.733
_exptl_crystal_description block
_exptl_crystal_F_000 858
_exptl_crystal_size_max 0.2
_exptl_crystal_size_mid 0.1
_exptl_crystal_size_min 0.1
_refine_diff_density_max 0.551
_refine_diff_density_min -0.397
_refine_diff_density_rms 0.073
_refine_ls_extinction_method none
_refine_ls_goodness_of_fit_ref 1.039
_refine_ls_hydrogen_treatment constr
_refine_ls_matrix_type full
_refine_ls_number_parameters 393
_refine_ls_number_reflns 8560
_refine_ls_number_restraints 19
_refine_ls_restrained_S_all 1.040
_refine_ls_R_factor_all 0.0558
_refine_ls_R_factor_gt 0.0333
_refine_ls_shift/su_max 0.001
_refine_ls_shift/su_mean 0.000
_refine_ls_structure_factor_coef Fsqd
_refine_ls_weighting_details 'w=1/[\s^2^(Fo^2^)+(0.0249P)^2^+0.2350P] where P=(Fo^2^+2Fc^2^)/3'
_refine_ls_weighting_scheme calc
_refine_ls_wR_factor_gt 0.0690
_refine_ls_wR_factor_ref 0.0746
_reflns_Friedel_coverage 0.000
_reflns_number_gt 6361
_reflns_number_total 8560
_reflns_threshold_expression 'I > 2\s(I)'
_cod_data_source_file d1ce00253h3.cif
_cod_data_source_block 173k
_cod_depositor_comments 'Adding full bibliography for 7242434--7242480.cif.'
_cod_original_cell_volume 1611.42(9)
_cod_database_code 7242443
_shelx_shelxl_version_number 2018/3
_chemical_oxdiff_formula BrCHNONiS
_chemical_oxdiff_usercomment 223K
_shelx_space_group_comment
;
The symmetry employed for this shelxl refinement is uniquely defined
by the following loop, which should always be used as a source of
symmetry information in preference to the above space-group names.
They are only intended as comments.
;
_shelx_estimated_absorpt_t_max 0.786
_shelx_estimated_absorpt_t_min 0.632
_reflns_odcompleteness_completeness 99.98
_reflns_odcompleteness_iscentric 1
_reflns_odcompleteness_theta 26.32
_olex2_refinement_description
;
1. Fixed Uiso
 At 1.2 times of:
  All C(H,H) groups, All N(H,H,H,H,H,H) groups
2. Uiso/Uaniso restraints and constraints
C9 \\sim C16 \\sim N1: within 2A with sigma of 0.04 and sigma for terminal
atoms of 0.08 within 2A
C2 \\sim C1 \\sim N1: within 2A with sigma of 0.04 and sigma for terminal atoms
of 0.08 within 2A
C1A \\sim N1: within 2A with sigma of 0.04 and sigma for terminal atoms of 0.08
within 2A
3. Others
 1*[Sof(Br1)]+1*[Sof(Br1B)]+1*[Sof(Br1A)]=1 with esd of 0.0001
 Sof(H1BD)=Sof(H1BE)=Sof(H1BF)=Sof(C1A)=Sof(H1AD)=Sof(H1AE)=Sof(C2A)=Sof(H2AA)=
 Sof(H2AB)=1-FVAR(1)
 Sof(H1AA)=Sof(H1AB)=Sof(H1AC)=Sof(C1)=Sof(H1A)=Sof(H1B)=Sof(C2)=Sof(H2A)=
 Sof(H2B)=FVAR(1)
4.a Secondary CH2 refined with riding coordinates:
 C10(H10A,H10B), C8(H8A,H8B), C11(H11A,H11B), C12(H12A,H12B), C9(H9A,H9B),
 C14(H14A,H14B), C3(H3A,H3B), C13(H13A,H13B), C7(H7A,H7B), C4(H4A,H4B), C6(H6A,
 H6B), C5(H5A,H5B), C1A(H1AD,H1AE), C1(H1A,H1B), C2(H2A,H2B), C2A(H2AA,H2AB)
4.b Idealised Me refined as rotating group:
 N1(H1BD,H1BE,H1BF), N1(H1AA,H1AB,H1AC)
;
_olex2_exptl_crystal_mounting_method loop
_olex2_submission_special_instructions 'No special instructions were received'
_oxdiff_exptl_absorpt_empirical_details
;
Empirical correction (ABSPACK) includes:
- Absorption correction using spherical harmonics
- Frame scaling
;
_oxdiff_exptl_absorpt_empirical_full_max 2.435
_oxdiff_exptl_absorpt_empirical_full_min 0.526

loop_
_space_group_symop_operation_xyz
'x, y, z'
'-x, -y, -z'

loop_
_atom_site_label
_atom_site_type_symbol
_atom_site_fract_x
_atom_site_fract_y
_atom_site_fract_z
_atom_site_U_iso_or_equiv
_atom_site_adp_type
_atom_site_occupancy
_atom_site_site_symmetry_order
_atom_site_calc_flag
_atom_site_refinement_flags_posn
_atom_site_refinement_flags_adp
_atom_site_refinement_flags_occupancy
_atom_site_disorder_assembly
_atom_site_disorder_group
Ni1 Ni 0.13727(2) 0.46473(2) 0.88533(2) 0.02272(7) Uani 1 1 d . . . . .
S1 S 0.10389(4) 0.33991(4) 0.82043(4) 0.02474(11) Uani 1 1 d . . . . .
S3 S 0.20986(4) 0.07174(4) 0.87046(4) 0.02561(11) Uani 1 1 d . . . . .
S9 S 0.05775(5) 0.84554(4) 0.92143(4) 0.02665(11) Uani 1 1 d . . . . .
S4 S 0.35755(5) 0.06028(4) 1.02827(4) 0.02676(11) Uani 1 1 d . . . . .
S2 S 0.26712(5) 0.32768(4) 0.99115(4) 0.02860(12) Uani 1 1 d . . . . .
S7 S 0.16453(5) 0.58235(4) 0.95851(4) 0.02840(12) Uani 1 1 d . . . . .
S6 S 0.01331(5) 0.60776(4) 0.77621(4) 0.03002(12) Uani 1 1 d . . . . .
S8 S -0.07575(5) 0.87394(5) 0.74817(5) 0.03390(13) Uani 1 1 d . . . . .
S5 S 0.36395(5) -0.16586(4) 0.99120(5) 0.03420(13) Uani 1 1 d . . . . .
S10 S -0.08593(5) 1.08954(5) 0.80363(5) 0.03916(14) Uani 1 1 d . . . . .
Br1A Br 0.07488(14) 0.14617(18) 0.53377(17) 0.0523(7) Uani 0.1755(13) 1 d . . P A 3
O5 O 0.36402(12) 0.39248(13) 0.62092(12) 0.0316(3) Uani 1 1 d . . . . .
O6 O 0.57583(13) 0.22207(12) 0.62582(11) 0.0315(3) Uani 1 1 d . . . . .
O4 O 0.25685(12) 0.53010(13) 0.42558(12) 0.0347(3) Uani 1 1 d . . . . .
O1 O 0.64664(13) 0.13825(13) 0.46140(12) 0.0337(3) Uani 1 1 d . . . . .
N1 N 0.39747(15) 0.28300(16) 0.47001(15) 0.0327(4) Uani 1 1 d . U . . .
H1BD H 0.352131 0.323121 0.412602 0.039 Uiso 0.739(5) 1 calc R U P B 2
H1BE H 0.477820 0.264389 0.445943 0.039 Uiso 0.739(5) 1 calc R U P B 2
H1BF H 0.394174 0.332685 0.505016 0.039 Uiso 0.739(5) 1 calc R U P B 2
H1AA H 0.393335 0.349592 0.404897 0.039 Uiso 0.261(5) 1 calc R U P B 1
H1AB H 0.478451 0.254132 0.481315 0.039 Uiso 0.261(5) 1 calc R U P B 1
H1AC H 0.358368 0.306054 0.523784 0.039 Uiso 0.261(5) 1 calc R U P B 1
O3 O 0.31628(13) 0.45256(14) 0.26140(13) 0.0396(4) Uani 1 1 d . . . . .
O2 O 0.54479(15) 0.29845(15) 0.26819(13) 0.0443(4) Uani 1 1 d . . . . .
C19 C 0.07251(16) 0.71678(16) 0.89177(16) 0.0229(4) Uani 1 1 d . . . . .
C15 C 0.19992(16) 0.20764(16) 0.88831(15) 0.0213(4) Uani 1 1 d . . . . .
C16 C 0.26936(17) 0.20205(16) 0.96234(16) 0.0230(4) Uani 1 1 d . . . . .
C18 C 0.00794(17) 0.72817(17) 0.81184(17) 0.0261(4) Uani 1 1 d . . . . .
C20 C -0.03705(18) 0.94377(17) 0.82339(17) 0.0284(4) Uani 1 1 d . . . . .
C17 C 0.31257(17) -0.01908(17) 0.96493(16) 0.0249(4) Uani 1 1 d . . . . .
C10 C 0.3064(2) 0.51783(19) 0.58963(19) 0.0362(5) Uani 1 1 d . . . . .
H10A H 0.368363 0.575333 0.546680 0.043 Uiso 1 1 calc R U . . .
H10B H 0.272742 0.533356 0.654972 0.043 Uiso 1 1 calc R U . . .
C8 C 0.17012(19) 0.5602(2) 0.35031(19) 0.0373(5) Uani 1 1 d . . . . .
H8A H 0.118907 0.640387 0.340883 0.045 Uiso 1 1 calc R U . . .
H8B H 0.114245 0.495391 0.377270 0.045 Uiso 1 1 calc R U . . .
C11 C 0.4542(2) 0.3627(2) 0.69375(18) 0.0347(5) Uani 1 1 d . . . . .
H11A H 0.413862 0.372900 0.760229 0.042 Uiso 1 1 calc R U . . .
H11B H 0.518479 0.419401 0.659198 0.042 Uiso 1 1 calc R U . . .
C12 C 0.5131(2) 0.2313(2) 0.72245(18) 0.0357(5) Uani 1 1 d . . . . .
H12A H 0.572832 0.208072 0.775919 0.043 Uiso 1 1 calc R U . . .
H12B H 0.448822 0.174540 0.754840 0.043 Uiso 1 1 calc R U . . .
C9 C 0.2037(2) 0.5398(2) 0.52349(19) 0.0380(5) Uani 1 1 d . . . . .
H9A H 0.145434 0.477583 0.563719 0.046 Uiso 1 1 calc R U . . .
H9B H 0.156993 0.623346 0.507918 0.046 Uiso 1 1 calc R U . . .
C14 C 0.7254(2) 0.1150(2) 0.5410(2) 0.0411(6) Uani 1 1 d . . . . .
H14A H 0.776517 0.183437 0.515741 0.049 Uiso 1 1 calc R U . . .
H14B H 0.781913 0.036994 0.552822 0.049 Uiso 1 1 calc R U . . .
C3 C 0.7144(2) 0.1676(2) 0.35677(19) 0.0374(5) Uani 1 1 d . . . . .
H3A H 0.779777 0.098124 0.358633 0.045 Uiso 1 1 calc R U . . .
H3B H 0.755046 0.242433 0.335296 0.045 Uiso 1 1 calc R U . . .
C13 C 0.6478(2) 0.1050(2) 0.64434(19) 0.0415(6) Uani 1 1 d . . . . .
H13A H 0.592699 0.040154 0.667522 0.050 Uiso 1 1 calc R U . . .
H13B H 0.701589 0.082206 0.702166 0.050 Uiso 1 1 calc R U . . .
C7 C 0.2410(2) 0.5684(2) 0.24504(19) 0.0389(5) Uani 1 1 d . . . . .
H7A H 0.182723 0.587513 0.191337 0.047 Uiso 1 1 calc R U . . .
H7B H 0.294084 0.635626 0.216761 0.047 Uiso 1 1 calc R U . . .
C4 C 0.6288(2) 0.1903(2) 0.2768(2) 0.0432(6) Uani 1 1 d . . . . .
H4A H 0.676355 0.202352 0.205507 0.052 Uiso 1 1 calc R U . . .
H4B H 0.582694 0.118467 0.301046 0.052 Uiso 1 1 calc R U . . .
C6 C 0.3993(3) 0.4618(3) 0.1664(2) 0.0572(8) Uani 1 1 d . . . . .
H6A H 0.458640 0.520565 0.151877 0.069 Uiso 1 1 calc R U . . .
H6B H 0.351912 0.493195 0.103101 0.069 Uiso 1 1 calc R U . . .
C5 C 0.4683(3) 0.3367(3) 0.1835(2) 0.0641(9) Uani 1 1 d . . . . .
H5A H 0.408839 0.276446 0.203176 0.077 Uiso 1 1 calc R U . . .
H5B H 0.520195 0.340170 0.115785 0.077 Uiso 1 1 calc R U . . .
C1A C 0.3438(3) 0.1624(3) 0.5487(3) 0.0382(8) Uani 0.739(5) 1 d . U P B 2
H1AD H 0.355785 0.105461 0.512267 0.046 Uiso 0.739(5) 1 calc R U P B 2
H1AE H 0.391031 0.121695 0.612599 0.046 Uiso 0.739(5) 1 calc R U P B 2
C1 C 0.3415(16) 0.1929(14) 0.4701(19) 0.121(7) Uani 0.261(5) 1 d . U P B 1
H1A H 0.394943 0.161998 0.418632 0.146 Uiso 0.261(5) 1 calc R U P B 1
H1B H 0.346162 0.124105 0.543001 0.146 Uiso 0.261(5) 1 calc R U P B 1
Br1B Br 0.10584(3) 0.22415(4) 0.47343(4) 0.04084(16) Uani 0.6853(12) 1 d . . P B 2
Br1 Br 0.1168(2) 0.2037(2) 0.5704(2) 0.0603(10) Uani 0.1392(12) 1 d . . P B 1
C2 C 0.2250(9) 0.2084(10) 0.4474(9) 0.056(3) Uani 0.261(5) 1 d . U P B 1
H2A H 0.213107 0.141711 0.427745 0.067 Uiso 0.261(5) 1 calc R U P B 1
H2B H 0.207815 0.289071 0.385435 0.067 Uiso 0.261(5) 1 calc R U P B 1
C2A C 0.2098(3) 0.1816(3) 0.5865(3) 0.0383(9) Uani 0.739(5) 1 d . . P B 2
H2AA H 0.194907 0.248864 0.611861 0.046 Uiso 0.739(5) 1 calc R U P B 2
H2AB H 0.186709 0.104891 0.648716 0.046 Uiso 0.739(5) 1 calc R U P B 2

loop_
_atom_site_aniso_label
_atom_site_aniso_U_11
_atom_site_aniso_U_22
_atom_site_aniso_U_33
_atom_site_aniso_U_23
_atom_site_aniso_U_13
_atom_site_aniso_U_12
Ni1 0.02546(13) 0.01585(12) 0.02605(14) -0.00854(10) -0.00718(10) 0.00298(9)
S1 0.0279(2) 0.0181(2) 0.0272(3) -0.0080(2) -0.0100(2) 0.00249(18)
S3 0.0302(2) 0.0188(2) 0.0298(3) -0.0110(2) -0.0088(2) -0.00007(19)
S9 0.0298(2) 0.0183(2) 0.0322(3) -0.0113(2) -0.0067(2) 0.00126(19)
S4 0.0323(3) 0.0190(2) 0.0296(3) -0.0116(2) -0.0119(2) 0.00699(19)
S2 0.0360(3) 0.0200(2) 0.0339(3) -0.0147(2) -0.0160(2) 0.0075(2)
S7 0.0348(3) 0.0188(2) 0.0327(3) -0.0110(2) -0.0158(2) 0.00626(19)
S6 0.0355(3) 0.0216(2) 0.0363(3) -0.0143(2) -0.0170(2) 0.0068(2)
S8 0.0375(3) 0.0219(2) 0.0420(3) -0.0130(2) -0.0196(2) 0.0107(2)
S5 0.0452(3) 0.0189(2) 0.0396(3) -0.0144(2) -0.0125(2) 0.0062(2)
S10 0.0387(3) 0.0198(2) 0.0574(4) -0.0164(3) -0.0127(3) 0.0080(2)
Br1A 0.0338(8) 0.0437(12) 0.0728(14) -0.0208(11) -0.0001(8) -0.0039(7)
O5 0.0302(7) 0.0323(7) 0.0338(9) -0.0168(7) -0.0034(6) -0.0001(6)
O6 0.0331(7) 0.0293(7) 0.0263(8) -0.0077(6) -0.0064(6) 0.0030(6)
O4 0.0258(7) 0.0386(8) 0.0371(9) -0.0156(7) -0.0061(6) 0.0038(6)
O1 0.0298(7) 0.0354(8) 0.0345(9) -0.0137(7) -0.0080(6) 0.0013(6)
N1 0.0298(9) 0.0313(9) 0.0395(11) -0.0175(8) -0.0120(8) 0.0052(7)
O3 0.0367(8) 0.0394(8) 0.0414(10) -0.0170(8) -0.0160(7) 0.0097(7)
O2 0.0476(9) 0.0524(10) 0.0366(9) -0.0269(8) -0.0162(8) 0.0165(8)
C19 0.0228(9) 0.0166(8) 0.0275(11) -0.0092(8) -0.0034(8) 0.0022(7)
C15 0.0227(9) 0.0157(8) 0.0234(10) -0.0074(8) -0.0010(8) -0.0011(7)
C16 0.0250(9) 0.0164(8) 0.0254(11) -0.0083(8) -0.0034(8) 0.0022(7)
C18 0.0251(9) 0.0196(9) 0.0301(11) -0.0091(8) -0.0058(8) 0.0042(8)
C20 0.0257(9) 0.0212(9) 0.0341(12) -0.0091(9) -0.0028(8) 0.0002(8)
C17 0.0281(9) 0.0207(9) 0.0248(11) -0.0099(8) -0.0015(8) -0.0010(8)
C10 0.0403(12) 0.0303(11) 0.0374(13) -0.0170(10) 0.0026(10) -0.0023(9)
C8 0.0278(10) 0.0288(11) 0.0480(15) -0.0092(10) -0.0127(10) 0.0048(9)
C11 0.0355(11) 0.0433(12) 0.0292(12) -0.0190(10) -0.0008(9) -0.0067(10)
C12 0.0384(12) 0.0398(12) 0.0260(12) -0.0085(10) -0.0060(9) -0.0087(10)
C9 0.0319(11) 0.0331(11) 0.0422(14) -0.0146(10) 0.0034(10) 0.0022(9)
C14 0.0334(11) 0.0421(13) 0.0488(15) -0.0214(12) -0.0197(11) 0.0138(10)
C3 0.0311(11) 0.0357(12) 0.0432(14) -0.0184(11) -0.0011(10) 0.0035(9)
C13 0.0471(13) 0.0323(11) 0.0390(14) -0.0086(10) -0.0213(11) 0.0092(10)
C7 0.0377(12) 0.0331(11) 0.0416(14) -0.0100(10) -0.0188(10) 0.0053(9)
C4 0.0449(13) 0.0443(13) 0.0407(14) -0.0226(12) -0.0032(11) 0.0045(11)
C6 0.0611(16) 0.0725(18) 0.0374(15) -0.0269(14) -0.0261(13) 0.0227(14)
C5 0.0711(18) 0.085(2) 0.0489(17) -0.0452(16) -0.0321(15) 0.0293(16)
C1A 0.0432(18) 0.0311(16) 0.038(2) -0.0070(15) -0.0147(16) -0.0094(13)
C1 0.117(11) 0.085(10) 0.127(15) 0.033(10) -0.064(11) -0.075(9)
Br1B 0.03116(19) 0.0462(3) 0.0456(3) -0.0172(2) -0.01451(17) -0.00038(16)
Br1 0.0427(13) 0.0619(14) 0.0658(17) -0.0237(12) 0.0068(10) -0.0011(10)
C2 0.047(6) 0.057(6) 0.058(7) -0.011(5) 0.000(5) -0.025(5)
C2A 0.040(2) 0.0387(17) 0.039(2) -0.0160(15) -0.0100(15) -0.0064(14)

loop_
_atom_type_symbol
_atom_type_description
_atom_type_scat_dispersion_real
_atom_type_scat_dispersion_imag
_atom_type_scat_source
C C 0.0033 0.0016 'International Tables Vol C Tables 4.2.6.8 and 6.1.1.4'
H H 0.0000 0.0000 'International Tables Vol C Tables 4.2.6.8 and 6.1.1.4'
Br Br -0.2901 2.4595 'International Tables Vol C Tables 4.2.6.8 and 6.1.1.4'
N N 0.0061 0.0033 'International Tables Vol C Tables 4.2.6.8 and 6.1.1.4'
Ni Ni 0.3393 1.1124 'International Tables Vol C Tables 4.2.6.8 and 6.1.1.4'
O O 0.0106 0.0060 'International Tables Vol C Tables 4.2.6.8 and 6.1.1.4'
S S 0.1246 0.1234 'International Tables Vol C Tables 4.2.6.8 and 6.1.1.4'

loop_
_geom_angle_atom_site_label_1
_geom_angle_atom_site_label_2
_geom_angle_atom_site_label_3
_geom_angle
_geom_angle_site_symmetry_1
_geom_angle_site_symmetry_3
_geom_angle_publ_flag
S2 Ni1 S1 93.390(19) . . ?
S2 Ni1 S6 177.44(2) . . ?
S7 Ni1 S1 176.67(2) . . ?
S7 Ni1 S2 85.53(2) . . ?
S7 Ni1 S6 93.092(19) . . ?
S6 Ni1 S1 88.11(2) . . ?
C15 S1 Ni1 101.72(7) . . ?
C17 S3 C15 97.43(9) . . ?
C20 S9 C19 97.18(9) . . ?
C17 S4 C16 97.27(9) . . ?
C16 S2 Ni1 101.95(7) . . ?
C19 S7 Ni1 102.47(7) . . ?
C18 S6 Ni1 101.91(7) . . ?
C20 S8 C18 97.62(9) . . ?
C11 O5 C10 111.44(16) . . ?
C13 O6 C12 113.44(16) . . ?
C9 O4 C8 114.04(16) . . ?
C14 O1 C3 111.56(16) . . ?
H1BD N1 H1BE 109.5 . . ?
H1BD N1 H1BF 109.5 . . ?
H1BE N1 H1BF 109.5 . . ?
H1AA N1 H1AB 109.5 . . ?
H1AA N1 H1AC 109.5 . . ?
H1AB N1 H1AC 109.5 . . ?
C1A N1 H1BD 109.5 . . ?
C1A N1 H1BE 109.5 . . ?
C1A N1 H1BF 109.5 . . ?
C1 N1 H1AA 109.5 . . ?
C1 N1 H1AB 109.5 . . ?
C1 N1 H1AC 109.5 . . ?
C6 O3 C7 110.84(18) . . ?
C4 O2 C5 112.13(18) . . ?
S7 C19 S9 121.97(12) . . ?
C18 C19 S9 116.90(13) . . ?
C18 C19 S7 121.12(14) . . ?
S1 C15 S3 122.58(11) . . ?
C16 C15 S1 121.51(14) . . ?
C16 C15 S3 115.87(13) . . ?
S2 C16 S4 122.22(12) . . ?
C15 C16 S4 116.35(14) . . ?
C15 C16 S2 121.42(13) . . ?
S6 C18 S8 123.55(12) . . ?
C19 C18 S6 121.38(14) . . ?
C19 C18 S8 115.05(14) . . ?
S9 C20 S8 113.21(10) . . ?
S10 C20 S9 123.09(13) . . ?
S10 C20 S8 123.70(13) . . ?
S4 C17 S3 113.08(10) . . ?
S5 C17 S3 123.75(12) . . ?
S5 C17 S4 123.17(12) . . ?
O5 C10 H10A 109.8 . . ?
O5 C10 H10B 109.8 . . ?
O5 C10 C9 109.15(18) . . ?
H10A C10 H10B 108.3 . . ?
C9 C10 H10A 109.8 . . ?
C9 C10 H10B 109.8 . . ?
O4 C8 H8A 110.1 . . ?
O4 C8 H8B 110.1 . . ?
O4 C8 C7 108.10(17) . . ?
H8A C8 H8B 108.4 . . ?
C7 C8 H8A 110.1 . . ?
C7 C8 H8B 110.1 . . ?
O5 C11 H11A 109.8 . . ?
O5 C11 H11B 109.8 . . ?
O5 C11 C12 109.26(17) . . ?
H11A C11 H11B 108.3 . . ?
C12 C11 H11A 109.8 . . ?
C12 C11 H11B 109.8 . . ?
O6 C12 C11 108.11(17) . . ?
O6 C12 H12A 110.1 . . ?
O6 C12 H12B 110.1 . . ?
C11 C12 H12A 110.1 . . ?
C11 C12 H12B 110.1 . . ?
H12A C12 H12B 108.4 . . ?
O4 C9 C10 108.13(16) . . ?
O4 C9 H9A 110.1 . . ?
O4 C9 H9B 110.1 . . ?
C10 C9 H9A 110.1 . . ?
C10 C9 H9B 110.1 . . ?
H9A C9 H9B 108.4 . . ?
O1 C14 H14A 109.8 . . ?
O1 C14 H14B 109.8 . . ?
O1 C14 C13 109.26(18) . . ?
H14A C14 H14B 108.3 . . ?
C13 C14 H14A 109.8 . . ?
C13 C14 H14B 109.8 . . ?
O1 C3 H3A 109.7 . . ?
O1 C3 H3B 109.7 . . ?
O1 C3 C4 109.63(18) . . ?
H3A C3 H3B 108.2 . . ?
C4 C3 H3A 109.7 . . ?
C4 C3 H3B 109.7 . . ?
O6 C13 C14 107.88(18) . . ?
O6 C13 H13A 110.1 . . ?
O6 C13 H13B 110.1 . . ?
C14 C13 H13A 110.1 . . ?
C14 C13 H13B 110.1 . . ?
H13A C13 H13B 108.4 . . ?
O3 C7 C8 108.96(18) . . ?
O3 C7 H7A 109.9 . . ?
O3 C7 H7B 109.9 . . ?
C8 C7 H7A 109.9 . . ?
C8 C7 H7B 109.9 . . ?
H7A C7 H7B 108.3 . . ?
O2 C4 C3 107.97(19) . . ?
O2 C4 H4A 110.1 . . ?
O2 C4 H4B 110.1 . . ?
C3 C4 H4A 110.1 . . ?
C3 C4 H4B 110.1 . . ?
H4A C4 H4B 108.4 . . ?
O3 C6 H6A 109.9 . . ?
O3 C6 H6B 109.9 . . ?
O3 C6 C5 109.1(2) . . ?
H6A C6 H6B 108.3 . . ?
C5 C6 H6A 109.9 . . ?
C5 C6 H6B 109.9 . . ?
O2 C5 C6 108.9(2) . . ?
O2 C5 H5A 109.9 . . ?
O2 C5 H5B 109.9 . . ?
C6 C5 H5A 109.9 . . ?
C6 C5 H5B 109.9 . . ?
H5A C5 H5B 108.3 . . ?
N1 C1A H1AD 108.8 . . ?
N1 C1A H1AE 108.8 . . ?
H1AD C1A H1AE 107.7 . . ?
C2A C1A N1 113.8(2) . . ?
C2A C1A H1AD 108.8 . . ?
C2A C1A H1AE 108.8 . . ?
N1 C1 H1A 106.2 . . ?
N1 C1 H1B 106.2 . . ?
H1A C1 H1B 106.4 . . ?
C2 C1 N1 124.3(15) . . ?
C2 C1 H1A 106.2 . . ?
C2 C1 H1B 106.2 . . ?
C1 C2 Br1 108.3(13) . . ?
C1 C2 H2A 110.0 . . ?
C1 C2 H2B 110.0 . . ?
Br1 C2 H2A 110.0 . . ?
Br1 C2 H2B 110.0 . . ?
H2A C2 H2B 108.4 . . ?
C1A C2A Br1B 112.0(2) . . ?
C1A C2A H2AA 109.2 . . ?
C1A C2A H2AB 109.2 . . ?
Br1B C2A H2AA 109.2 . . ?
Br1B C2A H2AB 109.2 . . ?
H2AA C2A H2AB 107.9 . . ?

loop_
_geom_bond_atom_site_label_1
_geom_bond_atom_site_label_2
_geom_bond_distance
_geom_bond_site_symmetry_2
_geom_bond_publ_flag
Ni1 S1 2.1674(5) . ?
Ni1 S2 2.1608(5) . ?
Ni1 S7 2.1518(5) . ?
Ni1 S6 2.1675(5) . ?
S1 C15 1.7204(18) . ?
S3 C15 1.7406(18) . ?
S3 C17 1.732(2) . ?
S9 C19 1.7416(18) . ?
S9 C20 1.723(2) . ?
S4 C16 1.7412(18) . ?
S4 C17 1.728(2) . ?
S2 C16 1.7197(18) . ?
S7 C19 1.7088(18) . ?
S6 C18 1.711(2) . ?
S8 C18 1.7458(18) . ?
S8 C20 1.737(2) . ?
S5 C17 1.6496(18) . ?
S10 C20 1.6526(19) . ?
O5 C10 1.429(2) . ?
O5 C11 1.427(3) . ?
O6 C12 1.424(3) . ?
O6 C13 1.422(2) . ?
O4 C8 1.422(3) . ?
O4 C9 1.414(3) . ?
O1 C14 1.421(3) . ?
O1 C3 1.424(3) . ?
N1 H1BD 0.9100 . ?
N1 H1BE 0.9100 . ?
N1 H1BF 0.9100 . ?
N1 H1AA 0.9100 . ?
N1 H1AB 0.9100 . ?
N1 H1AC 0.9100 . ?
N1 C1A 1.542(4) . ?
N1 C1 1.349(15) . ?
O3 C7 1.429(2) . ?
O3 C6 1.429(3) . ?
O2 C4 1.420(3) . ?
O2 C5 1.424(3) . ?
C19 C18 1.361(3) . ?
C15 C16 1.354(3) . ?
C10 H10A 0.9900 . ?
C10 H10B 0.9900 . ?
C10 C9 1.494(3) . ?
C8 H8A 0.9900 . ?
C8 H8B 0.9900 . ?
C8 C7 1.489(3) . ?
C11 H11A 0.9900 . ?
C11 H11B 0.9900 . ?
C11 C12 1.498(3) . ?
C12 H12A 0.9900 . ?
C12 H12B 0.9900 . ?
C9 H9A 0.9900 . ?
C9 H9B 0.9900 . ?
C14 H14A 0.9900 . ?
C14 H14B 0.9900 . ?
C14 C13 1.491(3) . ?
C3 H3A 0.9900 . ?
C3 H3B 0.9900 . ?
C3 C4 1.481(3) . ?
C13 H13A 0.9900 . ?
C13 H13B 0.9900 . ?
C7 H7A 0.9900 . ?
C7 H7B 0.9900 . ?
C4 H4A 0.9900 . ?
C4 H4B 0.9900 . ?
C6 H6A 0.9900 . ?
C6 H6B 0.9900 . ?
C6 C5 1.492(4) . ?
C5 H5A 0.9900 . ?
C5 H5B 0.9900 . ?
C1A H1AD 0.9900 . ?
C1A H1AE 0.9900 . ?
C1A C2A 1.485(5) . ?
C1 H1A 0.9900 . ?
C1 H1B 0.9900 . ?
C1 C2 1.337(18) . ?
Br1B C2A 1.932(3) . ?
Br1 C2 1.872(11) . ?
C2 H2A 0.9900 . ?
C2 H2B 0.9900 . ?
C2A H2AA 0.9900 . ?
C2A H2AB 0.9900 . ?

loop_
_geom_torsion_atom_site_label_1
_geom_torsion_atom_site_label_2
_geom_torsion_atom_site_label_3
_geom_torsion_atom_site_label_4
_geom_torsion
_geom_torsion_site_symmetry_1
_geom_torsion_site_symmetry_2
_geom_torsion_site_symmetry_3
_geom_torsion_site_symmetry_4
_geom_torsion_publ_flag
Ni1 S1 C15 S3 178.68(10) . . . . ?
Ni1 S1 C15 C16 1.14(17) . . . . ?
Ni1 S2 C16 S4 -178.30(10) . . . . ?
Ni1 S2 C16 C15 0.21(18) . . . . ?
Ni1 S7 C19 S9 178.99(10) . . . . ?
Ni1 S7 C19 C18 -1.59(18) . . . . ?
Ni1 S6 C18 S8 178.18(11) . . . . ?
Ni1 S6 C18 C19 -0.25(18) . . . . ?
S1 C15 C16 S4 177.63(10) . . . . ?
S1 C15 C16 S2 -1.0(2) . . . . ?
S3 C15 C16 S4 -0.1(2) . . . . ?
S3 C15 C16 S2 -178.67(10) . . . . ?
S9 C19 C18 S6 -179.24(11) . . . . ?
S9 C19 C18 S8 2.2(2) . . . . ?
S7 C19 C18 S6 1.3(3) . . . . ?
S7 C19 C18 S8 -177.23(11) . . . . ?
O5 C10 C9 O4 -65.8(2) . . . . ?
O5 C11 C12 O6 62.6(2) . . . . ?
O4 C8 C7 O3 58.3(2) . . . . ?
O1 C14 C13 O6 -64.3(2) . . . . ?
O1 C3 C4 O2 65.5(2) . . . . ?
N1 C1A C2A Br1B 72.0(3) . . . . ?
N1 C1 C2 Br1 -79(2) . . . . ?
O3 C6 C5 O2 -65.0(3) . . . . ?
C19 S9 C20 S8 1.74(13) . . . . ?
C19 S9 C20 S10 -178.35(13) . . . . ?
C15 S3 C17 S4 -0.84(12) . . . . ?
C15 S3 C17 S5 179.84(13) . . . . ?
C16 S4 C17 S3 0.81(12) . . . . ?
C16 S4 C17 S5 -179.87(13) . . . . ?
C18 S8 C20 S9 -0.81(13) . . . . ?
C18 S8 C20 S10 179.28(14) . . . . ?
C20 S9 C19 S7 177.02(13) . . . . ?
C20 S9 C19 C18 -2.42(18) . . . . ?
C20 S8 C18 S6 -179.34(13) . . . . ?
C20 S8 C18 C19 -0.83(17) . . . . ?
C17 S3 C15 S1 -177.11(12) . . . . ?
C17 S3 C15 C16 0.56(17) . . . . ?
C17 S4 C16 S2 178.13(12) . . . . ?
C17 S4 C16 C15 -0.46(17) . . . . ?
C10 O5 C11 C12 -179.08(16) . . . . ?
C8 O4 C9 C10 -174.58(17) . . . . ?
C11 O5 C10 C9 -173.88(17) . . . . ?
C12 O6 C13 C14 -170.04(18) . . . . ?
C9 O4 C8 C7 169.88(17) . . . . ?
C14 O1 C3 C4 179.69(18) . . . . ?
C3 O1 C14 C13 170.98(18) . . . . ?
C13 O6 C12 C11 173.07(18) . . . . ?
C7 O3 C6 C5 -175.2(2) . . . . ?
C4 O2 C5 C6 -170.0(2) . . . . ?
C6 O3 C7 C8 -171.5(2) . . . . ?
C5 O2 C4 C3 172.8(2) . . . . ?
